data_7152849
loop_
_publ_author_name
'Shankar, Sreejith P.'
'Jagodzinska, Monika'
'Malpezzi, Luciana'
'Lazzari, Paolo'
'Manca, Ilaria'
'Greig, Iain R.'
'Sani, Monica'
'Zanda, Matteo'

_publ_section_title
;
 Synthesis and structure-activity relationship studies of novel tubulysin
 U analogues - effect on cytotoxicity of structural variations in the
 tubuvaline fragment.
;
_journal_issue 14
_journal_name_full 'Organic &amp; biomolecular chemistry'
_journal_page_first 2273
_journal_page_last 2287
_journal_paper_doi 10.1039/c3ob27111k
_journal_volume 11
_journal_year 2013
_chemical_formula_moiety 'C27 H43 N O4'
_chemical_formula_sum 'C27 H43 N O4'
_chemical_formula_weight 445.62
_chemical_name_common 2-isopropyl-5-methylcyclohexyl-4-(tert-butoxycarbonylamino)-2-methyl-5-phenylpentanoate
_chemical_name_systematic 2-isopropyl-5-methylcyclohexyl-4-(tert-butoxycarbonylamino)-2-methyl-5-phenylpentanoate
_space_group_IT_number 19
_symmetry_cell_setting orthorhombic
_symmetry_space_group_name_Hall 'P 2ac 2ab'
_symmetry_space_group_name_H-M 'P 21 21 21'
_atom_sites_solution_hydrogens geom
_atom_sites_solution_primary direct
_atom_sites_solution_secondary difmap
_audit_creation_method SHELXL-97
_cell_angle_alpha 90.00
_cell_angle_beta 90.00
_cell_angle_gamma 90.00
_cell_formula_units_Z 4
_cell_length_a 9.862(2)
_cell_length_b 10.080(2)
_cell_length_c 27.249(6)
_cell_measurement_reflns_used 88
_cell_measurement_temperature 293(2)
_cell_measurement_theta_max 28.23
_cell_measurement_theta_min 6.48
_cell_volume 2708.8(10)
_computing_cell_refinement 'XSCANS (Siemens, 1996)'
_computing_data_collection 'XSCANS (Siemens, 1996)'
_computing_data_reduction 'XSCANS (Siemens, 1996)'
_computing_molecular_graphics 'SHELXTL/PC (Sheldrick, 1996)'
_computing_publication_material 'SHELXL-97 (Sheldrick, 1997)'
_computing_structure_refinement 'SHELXL-97 (Sheldrick, 1997)'
_computing_structure_solution 'SIR97 (Altomare et al.,1999)'
_diffrn_ambient_temperature 293(2)
_diffrn_measured_fraction_theta_full 0.954
_diffrn_measured_fraction_theta_max 0.955
_diffrn_measurement_device_type \q/2\q
_diffrn_measurement_method 'Siemens P4 diffractometer'
_diffrn_radiation_monochromator graphite
_diffrn_radiation_source 'fine-focus sealed tube'
_diffrn_radiation_type CuK\a
_diffrn_radiation_wavelength 1.54179
_diffrn_reflns_av_R_equivalents 0.0365
_diffrn_reflns_av_sigmaI/netI 0.0422
_diffrn_reflns_limit_h_max 2
_diffrn_reflns_limit_h_min -10
_diffrn_reflns_limit_k_max 11
_diffrn_reflns_limit_k_min -1
_diffrn_reflns_limit_l_max 32
_diffrn_reflns_limit_l_min -1
_diffrn_reflns_number 3316
_diffrn_reflns_theta_full 64.99
_diffrn_reflns_theta_max 64.99
_diffrn_reflns_theta_min 3.24
_diffrn_standards_decay_% 0.5
_diffrn_standards_interval_count 200
_diffrn_standards_number 3
_exptl_absorpt_coefficient_mu 0.568
_exptl_absorpt_correction_type none
_exptl_crystal_colour colourless
_exptl_crystal_density_diffrn 1.093
_exptl_crystal_density_method 'not measured'
_exptl_crystal_description prism
_exptl_crystal_F_000 976
_exptl_crystal_size_max 0.90
_exptl_crystal_size_mid 0.40
_exptl_crystal_size_min 0.40
_refine_diff_density_max 0.172
_refine_diff_density_min -0.201
_refine_diff_density_rms 0.041
_refine_ls_abs_structure_details 'Flack H D (1983), Acta Cryst. A39, 876-881'
_refine_ls_abs_structure_Flack -0.1(3)
_refine_ls_extinction_coef 0.0025(4)
_refine_ls_extinction_expression Fc^*^=kFc[1+0.001xFc^2^\l^3^/sin(2\q)]^-1/4^
_refine_ls_extinction_method SHELXL
_refine_ls_goodness_of_fit_ref 1.072
_refine_ls_hydrogen_treatment mixed
_refine_ls_matrix_type full
_refine_ls_number_parameters 302
_refine_ls_number_reflns 3101
_refine_ls_number_restraints 0
_refine_ls_restrained_S_all 1.072
_refine_ls_R_factor_all 0.0591
_refine_ls_R_factor_gt 0.0477
_refine_ls_shift/su_max 0.000
_refine_ls_shift/su_mean 0.000
_refine_ls_structure_factor_coef Fsqd
_refine_ls_weighting_details 'calc w=1/[\s^2^(Fo^2^)+(0.0797P)^2^+0.0967P] where P=(Fo^2^+2Fc^2^)/3'
_refine_ls_weighting_scheme calc
_refine_ls_wR_factor_gt 0.1207
_refine_ls_wR_factor_ref 0.1301
_reflns_number_gt 2615
_reflns_number_total 3101
_reflns_threshold_expression >2sigma(I)
_cod_data_source_file c3ob27111k.txt
_cod_data_source_block gf324a
_cod_original_sg_symbol_H-M P212121
_cod_database_code 7152849

loop_
_symmetry_equiv_pos_as_xyz
'x, y, z'
'-x+1/2, -y, z+1/2'
'x+1/2, -y+1/2, -z'
'-x, y+1/2, -z+1/2'

loop_
_atom_site_label
_atom_site_type_symbol
_atom_site_fract_x
_atom_site_fract_y
_atom_site_fract_z
_atom_site_U_iso_or_equiv
_atom_site_adp_type
_atom_site_occupancy
_atom_site_symmetry_multiplicity
_atom_site_calc_flag
_atom_site_refinement_flags
O1 O 0.7277(2) -0.1438(2) 0.14408(7) 0.0540(6) Uani 1 1 d .
O2 O 0.7399(3) 0.0452(2) 0.18708(9) 0.0746(8) Uani 1 1 d .
O3 O 0.69956(19) 0.43434(17) 0.01222(8) 0.0477(5) Uani 1 1 d .
O4 O 0.48991(19) 0.3398(2) 0.01276(8) 0.0519(5) Uani 1 1 d .
N1 N 0.6828(3) 0.2193(2) 0.02036(9) 0.0396(5) Uani 1 1 d .
H1N H 0.763(3) 0.221(3) 0.0207(10) 0.037(8) Uiso 1 1 d .
C1 C 0.7025(3) -0.0154(3) 0.15171(10) 0.0471(7) Uani 1 1 d .
C2 C 0.6199(4) 0.0453(3) 0.11030(11) 0.0490(8) Uani 1 1 d .
H2 H 0.628(3) 0.141(4) 0.1137(12) 0.066(10) Uiso 1 1 d .
C3 C 0.6704(3) 0.0020(3) 0.06006(10) 0.0427(7) Uani 1 1 d .
H3A H 0.6416 -0.0886 0.0542 0.051 Uiso 1 1 calc R
H3B H 0.7688 0.0030 0.0602 0.051 Uiso 1 1 calc R
C4 C 0.6199(3) 0.0892(2) 0.01776(10) 0.0367(6) Uani 1 1 d .
H4 H 0.523(3) 0.108(2) 0.0190(8) 0.025(6) Uiso 1 1 d .
C5 C 0.6499(3) 0.0244(3) -0.03216(10) 0.0447(7) Uani 1 1 d .
H5A H 0.7462 0.0054 -0.0342 0.054 Uiso 1 1 calc R
H5B H 0.6017 -0.0593 -0.0341 0.054 Uiso 1 1 calc R
C6 C 0.6103(3) 0.1087(3) -0.07488(10) 0.0433(7) Uani 1 1 d .
C7 C 0.7064(4) 0.1723(4) -0.10271(12) 0.0739(11) Uani 1 1 d .
H7 H 0.7979 0.1601 -0.0958 0.089 Uiso 1 1 calc R
C8 C 0.6678(5) 0.2552(5) -0.14126(14) 0.0903(14) Uani 1 1 d .
H8A H 0.7336 0.2973 -0.1601 0.108 Uiso 1 1 calc R
C9 C 0.5333(5) 0.2748(4) -0.15157(12) 0.0740(11) Uani 1 1 d .
H9 H 0.5081 0.3314 -0.1769 0.089 Uiso 1 1 calc R
C10 C 0.4366(4) 0.2116(4) -0.12472(12) 0.0625(9) Uani 1 1 d .
H10 H 0.3451 0.2238 -0.1318 0.075 Uiso 1 1 calc R
C11 C 0.4762(3) 0.1285(3) -0.08669(11) 0.0521(8) Uani 1 1 d .
H11 H 0.4099 0.0848 -0.0686 0.063 Uiso 1 1 calc R
C12 C 0.6130(3) 0.3314(3) 0.01471(10) 0.0379(6) Uani 1 1 d .
C13 C 0.6518(3) 0.5696(3) 0.00328(11) 0.0445(7) Uani 1 1 d .
C14 C 0.7828(3) 0.6480(3) 0.00417(15) 0.0635(9) Uani 1 1 d .
H14A H 0.8408 0.6183 -0.0219 0.095 Uiso 1 1 calc R
H14B H 0.8274 0.6350 0.0351 0.095 Uiso 1 1 calc R
H14C H 0.7631 0.7406 -0.0002 0.095 Uiso 1 1 calc R
C15 C 0.5856(4) 0.5770(4) -0.04628(14) 0.0830(13) Uani 1 1 d .
H15A H 0.6488 0.5488 -0.0710 0.125 Uiso 1 1 calc R
H15B H 0.5582 0.6667 -0.0527 0.125 Uiso 1 1 calc R
H15C H 0.5075 0.5202 -0.0468 0.125 Uiso 1 1 calc R
C16 C 0.5581(4) 0.6146(3) 0.04404(16) 0.0730(11) Uani 1 1 d .
H16A H 0.6041 0.6075 0.0750 0.110 Uiso 1 1 calc R
H16B H 0.4786 0.5597 0.0444 0.110 Uiso 1 1 calc R
H16C H 0.5323 0.7053 0.0386 0.110 Uiso 1 1 calc R
C17 C 0.8111(3) -0.2131(3) 0.18056(10) 0.0485(7) Uani 1 1 d .
H17 H 0.7941 -0.1748 0.2130 0.058 Uiso 1 1 calc R
C18 C 0.9581(4) -0.1948(3) 0.16757(12) 0.0599(8) Uani 1 1 d .
H18A H 0.9795 -0.1008 0.1679 0.072 Uiso 1 1 calc R
H18B H 0.9734 -0.2273 0.1345 0.072 Uiso 1 1 calc R
C19 C 1.0528(4) -0.2670(4) 0.20273(13) 0.0636(9) Uani 1 1 d .
H19 H 1.0403 -0.2286 0.2355 0.076 Uiso 1 1 calc R
C20 C 1.0128(4) -0.4117(4) 0.20519(14) 0.0678(10) Uani 1 1 d .
H20A H 1.0663 -0.4554 0.2303 0.081 Uiso 1 1 calc R
H20B H 1.0332 -0.4537 0.1740 0.081 Uiso 1 1 calc R
C21 C 0.8638(4) -0.4305(4) 0.21657(12) 0.0611(9) Uani 1 1 d .
H21A H 0.8461 -0.3992 0.2496 0.073 Uiso 1 1 calc R
H21B H 0.8427 -0.5244 0.2156 0.073 Uiso 1 1 calc R
C22 C 0.7696(3) -0.3568(3) 0.18079(11) 0.0512(8) Uani 1 1 d .
H22 H 0.7884 -0.3918 0.1479 0.061 Uiso 1 1 calc R
C23 C 0.6170(4) -0.3801(4) 0.19083(14) 0.0718(11) Uani 1 1 d .
H23 H 0.5674 -0.3254 0.1671 0.086 Uiso 1 1 calc R
C24 C 0.5735(4) -0.3333(8) 0.24168(17) 0.135(3) Uani 1 1 d .
H24A H 0.6002 -0.2425 0.2462 0.203 Uiso 1 1 calc R
H24B H 0.6162 -0.3875 0.2662 0.203 Uiso 1 1 calc R
H24C H 0.4768 -0.3405 0.2447 0.203 Uiso 1 1 calc R
C25 C 0.5767(6) -0.5230(5) 0.1808(3) 0.131(2) Uani 1 1 d .
H25A H 0.4816 -0.5339 0.1870 0.196 Uiso 1 1 calc R
H25B H 0.6274 -0.5809 0.2019 0.196 Uiso 1 1 calc R
H25C H 0.5957 -0.5443 0.1472 0.196 Uiso 1 1 calc R
C26 C 1.2009(4) -0.2493(6) 0.1884(2) 0.1135(18) Uani 1 1 d .
H26A H 1.2224 -0.1564 0.1874 0.170 Uiso 1 1 calc R
H26B H 1.2161 -0.2878 0.1567 0.170 Uiso 1 1 calc R
H26C H 1.2576 -0.2925 0.2122 0.170 Uiso 1 1 calc R
C27 C 0.4707(4) 0.0096(5) 0.11815(14) 0.0864(14) Uani 1 1 d .
H27A H 0.4173 0.0460 0.0919 0.130 Uiso 1 1 calc R
H27B H 0.4403 0.0457 0.1488 0.130 Uiso 1 1 calc R
H27C H 0.4608 -0.0851 0.1186 0.130 Uiso 1 1 calc R

loop_
_atom_site_aniso_label
_atom_site_aniso_U_11
_atom_site_aniso_U_22
_atom_site_aniso_U_33
_atom_site_aniso_U_23
_atom_site_aniso_U_13
_atom_site_aniso_U_12
O1 0.0738(15) 0.0439(11) 0.0444(10) 0.0057(9) -0.0145(10) 0.0097(12)
O2 0.101(2) 0.0629(13) 0.0600(13) -0.0123(12) -0.0210(14) 0.0069(15)
O3 0.0343(10) 0.0277(8) 0.0812(13) 0.0064(10) -0.0128(10) -0.0004(8)
O4 0.0336(12) 0.0380(9) 0.0842(15) -0.0045(11) -0.0034(10) 0.0006(9)
N1 0.0274(14) 0.0323(11) 0.0590(14) 0.0071(11) -0.0047(11) 0.0002(10)
C1 0.0511(19) 0.0454(15) 0.0448(15) 0.0019(13) 0.0003(14) 0.0016(15)
C2 0.057(2) 0.0433(16) 0.0465(15) 0.0014(13) -0.0039(14) 0.0140(16)
C3 0.0447(17) 0.0348(13) 0.0485(15) 0.0076(12) 0.0015(13) 0.0060(13)
C4 0.0371(16) 0.0260(12) 0.0469(15) 0.0052(11) -0.0011(13) 0.0000(12)
C5 0.0474(17) 0.0374(14) 0.0492(15) -0.0004(12) 0.0041(13) 0.0059(14)
C6 0.0469(18) 0.0423(14) 0.0408(14) -0.0006(12) 0.0055(13) -0.0012(14)
C7 0.058(2) 0.106(3) 0.0573(18) 0.021(2) 0.0002(17) -0.023(2)
C8 0.091(3) 0.115(4) 0.065(2) 0.036(2) 0.004(2) -0.042(3)
C9 0.105(3) 0.073(2) 0.0441(16) 0.0100(17) -0.008(2) -0.008(3)
C10 0.065(2) 0.069(2) 0.0539(17) 0.0000(18) -0.0036(17) 0.016(2)
C11 0.049(2) 0.0548(18) 0.0525(16) 0.0061(14) 0.0082(14) 0.0060(16)
C12 0.0333(17) 0.0321(12) 0.0482(14) -0.0004(12) -0.0047(12) -0.0013(12)
C13 0.0396(15) 0.0293(12) 0.0646(17) 0.0065(13) -0.0077(13) 0.0035(13)
C14 0.0491(18) 0.0354(14) 0.106(3) 0.0093(17) 0.0010(19) -0.0039(15)
C15 0.089(3) 0.079(2) 0.081(3) 0.024(2) -0.035(2) -0.001(3)
C16 0.062(2) 0.0513(18) 0.105(3) -0.0166(19) 0.014(2) -0.0011(18)
C17 0.0548(19) 0.0536(16) 0.0372(13) 0.0055(13) -0.0090(14) 0.0061(16)
C18 0.065(2) 0.0575(19) 0.0573(18) 0.0100(15) 0.0004(17) -0.0055(18)
C19 0.054(2) 0.075(2) 0.0617(19) 0.0029(18) -0.0084(17) 0.004(2)
C20 0.071(3) 0.067(2) 0.064(2) 0.0034(18) -0.0150(18) 0.016(2)
C21 0.067(2) 0.0605(19) 0.0557(18) 0.0158(16) -0.0141(16) 0.003(2)
C22 0.059(2) 0.0502(16) 0.0444(15) 0.0108(14) -0.0128(14) 0.0003(16)
C23 0.059(2) 0.089(3) 0.068(2) 0.024(2) -0.0139(18) -0.011(2)
C24 0.066(3) 0.262(8) 0.079(3) 0.009(4) 0.018(2) -0.010(5)
C25 0.107(4) 0.101(4) 0.184(5) 0.058(4) -0.038(4) -0.050(3)
C26 0.057(3) 0.147(5) 0.137(4) 0.003(4) -0.006(3) -0.004(3)
C27 0.054(2) 0.139(4) 0.065(2) 0.011(3) 0.0083(18) 0.021(3)

loop_
_atom_type_symbol
_atom_type_description
_atom_type_scat_dispersion_real
_atom_type_scat_dispersion_imag
_atom_type_scat_source
C C 0.0181 0.0091 'International Tables Vol C Tables 4.2.6.8 and 6.1.1.4'
H H 0.0000 0.0000 'International Tables Vol C Tables 4.2.6.8 and 6.1.1.4'
N N 0.0311 0.0180 'International Tables Vol C Tables 4.2.6.8 and 6.1.1.4'
O O 0.0492 0.0322 'International Tables Vol C Tables 4.2.6.8 and 6.1.1.4'

loop_
_geom_angle_atom_site_label_1
_geom_angle_atom_site_label_2
_geom_angle_atom_site_label_3
_geom_angle
C1 O1 C17 117.4(2)
C12 O3 C13 121.5(2)
C12 N1 C4 122.7(2)
C12 N1 H1N 120(2)
C4 N1 H1N 116(2)
O2 C1 O1 124.2(3)
O2 C1 C2 123.8(3)
O1 C1 C2 112.0(2)
C1 C2 C3 112.2(2)
C1 C2 C27 108.5(3)
C3 C2 C27 111.9(3)
C1 C2 H2 106(2)
C3 C2 H2 110(2)
C27 C2 H2 108(2)
C2 C3 C4 113.9(2)
C2 C3 H3A 108.8
C4 C3 H3A 108.8
C2 C3 H3B 108.8
C4 C3 H3B 108.8
H3A C3 H3B 107.7
N1 C4 C3 110.0(2)
N1 C4 C5 110.1(2)
C3 C4 C5 111.1(2)
N1 C4 H4 103.9(14)
C3 C4 H4 113.9(14)
C5 C4 H4 107.6(14)
C6 C5 C4 113.5(2)
C6 C5 H5A 108.9
C4 C5 H5A 108.9
C6 C5 H5B 108.9
C4 C5 H5B 108.9
H5A C5 H5B 107.7
C7 C6 C11 117.8(3)
C7 C6 C5 121.1(3)
C11 C6 C5 121.1(3)
C6 C7 C8 120.5(4)
C6 C7 H7 119.8
C8 C7 H7 119.8
C9 C8 C7 120.4(4)
C9 C8 H8A 119.8
C7 C8 H8A 119.8
C10 C9 C8 120.0(3)
C10 C9 H9 120.0
C8 C9 H9 120.0
C9 C10 C11 119.1(3)
C9 C10 H10 120.4
C11 C10 H10 120.4
C6 C11 C10 122.2(3)
C6 C11 H11 118.9
C10 C11 H11 118.9
O4 C12 N1 125.4(3)
O4 C12 O3 125.2(3)
N1 C12 O3 109.4(2)
O3 C13 C15 109.6(3)
O3 C13 C16 110.7(3)
C15 C13 C16 112.3(3)
O3 C13 C14 102.1(2)
C15 C13 C14 111.0(3)
C16 C13 C14 110.6(3)
C13 C14 H14A 109.5
C13 C14 H14B 109.5
H14A C14 H14B 109.5
C13 C14 H14C 109.5
H14A C14 H14C 109.5
H14B C14 H14C 109.5
C13 C15 H15A 109.5
C13 C15 H15B 109.5
H15A C15 H15B 109.5
C13 C15 H15C 109.5
H15A C15 H15C 109.5
H15B C15 H15C 109.5
C13 C16 H16A 109.5
C13 C16 H16B 109.5
H16A C16 H16B 109.5
C13 C16 H16C 109.5
H16A C16 H16C 109.5
H16B C16 H16C 109.5
O1 C17 C18 108.8(2)
O1 C17 C22 108.0(2)
C18 C17 C22 112.4(3)
O1 C17 H17 109.2
C18 C17 H17 109.2
C22 C17 H17 109.2
C17 C18 C19 112.6(3)
C17 C18 H18A 109.1
C19 C18 H18A 109.1
C17 C18 H18B 109.1
C19 C18 H18B 109.1
H18A C18 H18B 107.8
C20 C19 C26 112.0(4)
C20 C19 C18 109.2(3)
C26 C19 C18 111.8(3)
C20 C19 H19 107.9
C26 C19 H19 107.9
C18 C19 H19 107.9
C19 C20 C21 112.5(3)
C19 C20 H20A 109.1
C21 C20 H20A 109.1
C19 C20 H20B 109.1
C21 C20 H20B 109.1
H20A C20 H20B 107.8
C20 C21 C22 113.3(3)
C20 C21 H21A 108.9
C22 C21 H21A 108.9
C20 C21 H21B 108.9
C22 C21 H21B 108.9
H21A C21 H21B 107.7
C17 C22 C21 107.6(3)
C17 C22 C23 114.3(3)
C21 C22 C23 113.7(3)
C17 C22 H22 106.9
C21 C22 H22 106.9
C23 C22 H22 106.9
C25 C23 C24 112.5(5)
C25 C23 C22 111.5(4)
C24 C23 C22 112.8(3)
C25 C23 H23 106.5
C24 C23 H23 106.5
C22 C23 H23 106.5
C23 C24 H24A 109.5
C23 C24 H24B 109.5
H24A C24 H24B 109.5
C23 C24 H24C 109.5
H24A C24 H24C 109.5
H24B C24 H24C 109.5
C23 C25 H25A 109.5
C23 C25 H25B 109.5
H25A C25 H25B 109.5
C23 C25 H25C 109.5
H25A C25 H25C 109.5
H25B C25 H25C 109.5
C19 C26 H26A 109.5
C19 C26 H26B 109.5
H26A C26 H26B 109.5
C19 C26 H26C 109.5
H26A C26 H26C 109.5
H26B C26 H26C 109.5
C2 C27 H27A 109.5
C2 C27 H27B 109.5
H27A C27 H27B 109.5
C2 C27 H27C 109.5
H27A C27 H27C 109.5
H27B C27 H27C 109.5

loop_
_geom_bond_atom_site_label_1
_geom_bond_atom_site_label_2
_geom_bond_distance
O1 C1 1.335(4)
O1 C17 1.467(3)
O2 C1 1.199(3)
O3 C12 1.345(3)
O3 C13 1.463(3)
O4 C12 1.218(3)
N1 C12 1.332(3)
N1 C4 1.452(3)
N1 H1N 0.79(3)
C1 C2 1.520(4)
C2 C3 1.521(4)
C2 C27 1.530(5)
C2 H2 0.98(4)
C3 C4 1.532(4)
C3 H3A 0.9700
C3 H3B 0.9700
C4 C5 1.538(4)
C4 H4 0.98(3)
C5 C6 1.493(4)
C5 H5A 0.9700
C5 H5B 0.9700
C6 C7 1.373(4)
C6 C11 1.376(4)
C7 C8 1.395(5)
C7 H7 0.9300
C8 C9 1.370(6)
C8 H8A 0.9300
C9 C10 1.361(5)
C9 H9 0.9300
C10 C11 1.388(4)
C10 H10 0.9300
C11 H11 0.9300
C13 C15 1.502(5)
C13 C16 1.514(5)
C13 C14 1.515(4)
C14 H14A 0.9600
C14 H14B 0.9600
C14 H14C 0.9600
C15 H15A 0.9600
C15 H15B 0.9600
C15 H15C 0.9600
C16 H16A 0.9600
C16 H16B 0.9600
C16 H16C 0.9600
C17 C18 1.504(5)
C17 C22 1.505(4)
C17 H17 0.9800
C18 C19 1.523(5)
C18 H18A 0.9700
C18 H18B 0.9700
C19 C20 1.513(5)
C19 C26 1.522(6)
C19 H19 0.9800
C20 C21 1.514(5)
C20 H20A 0.9700
C20 H20B 0.9700
C21 C22 1.538(4)
C21 H21A 0.9700
C21 H21B 0.9700
C22 C23 1.547(5)
C22 H22 0.9800
C23 C25 1.519(6)
C23 C24 1.525(6)
C23 H23 0.9800
C24 H24A 0.9600
C24 H24B 0.9600
C24 H24C 0.9600
C25 H25A 0.9600
C25 H25B 0.9600
C25 H25C 0.9600
C26 H26A 0.9600
C26 H26B 0.9600
C26 H26C 0.9600
C27 H27A 0.9600
C27 H27B 0.9600
C27 H27C 0.9600

loop_
_geom_torsion_atom_site_label_1
_geom_torsion_atom_site_label_2
_geom_torsion_atom_site_label_3
_geom_torsion_atom_site_label_4
_geom_torsion
C17 O1 C1 O2 -2.5(5)
C17 O1 C1 C2 177.8(2)
O2 C1 C2 C3 136.6(3)
O1 C1 C2 C3 -43.7(4)
O2 C1 C2 C27 -99.3(4)
O1 C1 C2 C27 80.5(4)
C1 C2 C3 C4 -163.1(3)
C27 C2 C3 C4 74.7(4)
C12 N1 C4 C3 -134.7(3)
C12 N1 C4 C5 102.5(3)
C2 C3 C4 N1 69.4(3)
C2 C3 C4 C5 -168.4(3)
N1 C4 C5 C6 -54.4(3)
C3 C4 C5 C6 -176.6(3)
C4 C5 C6 C7 106.1(3)
C4 C5 C6 C11 -71.8(4)
C11 C6 C7 C8 0.6(5)
C5 C6 C7 C8 -177.3(3)
C6 C7 C8 C9 0.5(7)
C7 C8 C9 C10 -1.1(7)
C8 C9 C10 C11 0.6(6)
C7 C6 C11 C10 -1.2(5)
C5 C6 C11 C10 176.8(3)
C9 C10 C11 C6 0.5(5)
C4 N1 C12 O4 9.3(5)
C4 N1 C12 O3 -171.6(3)
C13 O3 C12 O4 -4.4(4)
C13 O3 C12 N1 176.5(2)
C12 O3 C13 C15 -62.7(4)
C12 O3 C13 C16 61.7(3)
C12 O3 C13 C14 179.5(3)
C1 O1 C17 C18 -86.5(3)
C1 O1 C17 C22 151.2(3)
O1 C17 C18 C19 -178.3(3)
C22 C17 C18 C19 -58.8(4)
C17 C18 C19 C20 54.5(4)
C17 C18 C19 C26 179.0(4)
C26 C19 C20 C21 -176.8(3)
C18 C19 C20 C21 -52.4(4)
C19 C20 C21 C22 54.9(4)
O1 C17 C22 C21 176.3(2)
C18 C17 C22 C21 56.3(3)
O1 C17 C22 C23 -56.4(3)
C18 C17 C22 C23 -176.4(3)
C20 C21 C22 C17 -54.8(4)
C20 C21 C22 C23 177.6(3)
C17 C22 C23 C25 168.9(4)
C21 C22 C23 C25 -67.0(5)
C17 C22 C23 C24 -63.4(5)
C21 C22 C23 C24 60.8(5)
